data_7245018
loop_
_publ_author_name
'Feng, Xun'
'Shang, Yapei'
'Zhang, Ka'
'Hong, Manzhou'
'Li, Junfeng'
'Xu, Hongdi'
'Wang, Liya'
'Li, Zhongjun'

_publ_section_title
;
 &#x000D; In situ ligand-induced Ln-MOFs based on a chromophore moiety:
 white light emission and turn-on detection of trace antibiotics
;
_journal_name_full CrystEngComm
_journal_paper_doi 10.1039/D2CE00613H
_journal_year 2022
_chemical_formula_moiety 'C34 H25 Eu2 N3 O19'
_chemical_formula_sum 'C34 H25 Eu2 N3 O19'
_chemical_formula_weight 1083.49
_space_group_crystal_system monoclinic
_space_group_IT_number 15
_space_group_name_Hall '-C 2yc'
_space_group_name_H-M_alt 'C 1 2/c 1'
_atom_sites_solution_hydrogens mixed
_audit_creation_date 2021-10-16
_audit_creation_method
;
Olex2 1.5
(compiled 2021.08.20 svn.r13c46975 for OlexSys, GUI svn.r6405)
;
_audit_update_record
;
2021-10-21 deposited with the CCDC.	2022-06-01 downloaded from the CCDC.
;
_cell_angle_alpha 90
_cell_angle_beta 107.037(8)
_cell_angle_gamma 90
_cell_formula_units_Z 8
_cell_length_a 17.5969(12)
_cell_length_b 31.6237(15)
_cell_length_c 18.0245(15)
_cell_measurement_reflns_used 3377
_cell_measurement_temperature 291.07(10)
_cell_measurement_theta_max 21.5940
_cell_measurement_theta_min 3.5230
_cell_volume 9590.1(12)
_computing_cell_refinement 'CrysAlisPro 1.171.39.46 (Rigaku OD, 2018)'
_computing_data_collection 'CrysAlisPro 1.171.39.46 (Rigaku OD, 2018)'
_computing_data_reduction 'CrysAlisPro 1.171.39.46 (Rigaku OD, 2018)'
_computing_molecular_graphics 'Olex2 1.5 (Dolomanov et al., 2009)'
_computing_publication_material 'Olex2 1.5 (Dolomanov et al., 2009)'
_computing_structure_refinement 'SHELXL 2018/3 (Sheldrick, 2015)'
_computing_structure_solution 'SHELXT 2014/5 (Sheldrick, 2014)'
_diffrn_ambient_environment air
_diffrn_ambient_temperature 291.07(10)
_diffrn_detector 'CCD plate'
_diffrn_detector_area_resol_mean 8.0584
_diffrn_detector_type EosS2
_diffrn_measured_fraction_theta_full 0.997
_diffrn_measured_fraction_theta_max 0.997
_diffrn_measurement_details
;
List of Runs (angles in degrees, time in seconds):

  # Type    Start    End  Width  t~exp~   \w     \q     \k     \f   Frames
#--------------------------------------------------------------------------
  1  \w    -78.00 -41.00   1.00   22.08    --  -13.80 178.00 -30.00   37
  2  \w    -86.00 -42.00   1.00   22.08    --  -13.80 178.00-120.00   44
  3  \w    -16.00  20.00   1.00   22.08    --  -13.80 -99.00  60.00   36
  4  \w     -1.00  68.00   1.00   22.08    --   14.74  19.00 -60.00   69
  5  \w      8.00  44.00   1.00   22.08    --   14.74  57.00-120.00   36
;
_diffrn_measurement_device 'four-circle diffractometer'
_diffrn_measurement_device_type 'SuperNova, Single source at offset/far, EosS2'
_diffrn_measurement_method '\w scans'
_diffrn_orient_matrix_type 'CrysAlisPro convention (1999,Acta A55,543-557)'
_diffrn_orient_matrix_UB_11 -0.0005708000
_diffrn_orient_matrix_UB_12 -0.0028836000
_diffrn_orient_matrix_UB_13 0.0388572000
_diffrn_orient_matrix_UB_21 0.0117842000
_diffrn_orient_matrix_UB_22 0.0213486000
_diffrn_orient_matrix_UB_23 0.0083856000
_diffrn_orient_matrix_UB_31 -0.0404666000
_diffrn_orient_matrix_UB_32 0.0062589000
_diffrn_orient_matrix_UB_33 -0.0106641000
_diffrn_radiation_monochromator mirror
_diffrn_radiation_probe x-ray
_diffrn_radiation_type 'Mo K\a'
_diffrn_radiation_wavelength 0.71073
_diffrn_reflns_av_R_equivalents 0.1112
_diffrn_reflns_av_unetI/netI 0.1907
_diffrn_reflns_Laue_measured_fraction_full 0.997
_diffrn_reflns_Laue_measured_fraction_max 0.997
_diffrn_reflns_limit_h_max 20
_diffrn_reflns_limit_h_min -20
_diffrn_reflns_limit_k_max 37
_diffrn_reflns_limit_k_min -36
_diffrn_reflns_limit_l_max 21
_diffrn_reflns_limit_l_min -14
_diffrn_reflns_number 20658
_diffrn_reflns_point_group_measured_fraction_full 0.997
_diffrn_reflns_point_group_measured_fraction_max 0.997
_diffrn_reflns_theta_full 25.000
_diffrn_reflns_theta_max 25.000
_diffrn_reflns_theta_min 3.441
_diffrn_source 'micro-focus sealed X-ray tube'
_diffrn_source_type 'SuperNova (Mo) X-ray Source'
_exptl_absorpt_coefficient_mu 2.660
_exptl_absorpt_correction_T_max 1.00000
_exptl_absorpt_correction_T_min 0.81098
_exptl_absorpt_correction_type multi-scan
_exptl_absorpt_process_details
;
CrysAlisPro 1.171.39.46 (Rigaku Oxford Diffraction, 2018)
Empirical absorption correction using spherical harmonics,
 implemented in SCALE3 ABSPACK scaling algorithm.
;
_exptl_crystal_colour colourless
_exptl_crystal_colour_primary colourless
_exptl_crystal_density_diffrn 1.501
_exptl_crystal_description block
_exptl_crystal_F_000 4224
_exptl_crystal_preparation Luminescent
_exptl_crystal_size_max 0.15
_exptl_crystal_size_mid 0.13
_exptl_crystal_size_min 0.12
_refine_diff_density_max 3.136
_refine_diff_density_min -1.018
_refine_diff_density_rms 0.271
_refine_ls_extinction_method none
_refine_ls_goodness_of_fit_ref 1.330
_refine_ls_hydrogen_treatment constr
_refine_ls_matrix_type full
_refine_ls_number_parameters 528
_refine_ls_number_reflns 8434
_refine_ls_number_restraints 6
_refine_ls_restrained_S_all 1.330
_refine_ls_R_factor_all 0.1698
_refine_ls_R_factor_gt 0.0938
_refine_ls_shift/su_max 0.394
_refine_ls_shift/su_mean 0.005
_refine_ls_structure_factor_coef Fsqd
_refine_ls_weighting_details 'w=1/[\s^2^(Fo^2^)+(0.0700P)^2^] where P=(Fo^2^+2Fc^2^)/3'
_refine_ls_weighting_scheme calc
_refine_ls_wR_factor_gt 0.2230
_refine_ls_wR_factor_ref 0.2420
_reflns_Friedel_coverage 0.000
_reflns_number_gt 4794
_reflns_number_total 8434
_reflns_threshold_expression 'I > 2\s(I)'
_cod_data_source_file d2ce00613h2.cif
_cod_data_source_block l71-eu
_cod_database_code 7245018
_shelx_shelxl_version_number 2018/3
_chemical_oxdiff_formula C1H1O1N1Eu1
_shelx_space_group_comment
;
The symmetry employed for this shelxl refinement is uniquely defined
by the following loop, which should always be used as a source of
symmetry information in preference to the above space-group names.
They are only intended as comments.
;
_shelx_estimated_absorpt_t_max 0.741
_shelx_estimated_absorpt_t_min 0.691
_olex2_refinement_description
;
1. Fixed Uiso
 At 1.2 times of:
  All C(H) groups, All N(H) groups
 At 1.5 times of:
  All O(H,H) groups
2. Restrained distances
 C10-C13 = C13-C18 = C18-C17 = C17-C11 = C11-N3 = N3-C10
 1.38 with sigma of 0.02
3.a Rotating group:
 O1W(H1WA,H1WB), O2W(H2WA,H2WB), O3W(H3WA,H3WB), O4W(H4WA,H4WB), O5W(H5WA,H5WB)
3.b Aromatic/amide H refined with riding coordinates:
 N3(H3), C4(H4), C7(H7), C8(H8), C9(H9), C10(H10), C11(H11), C13(H13),
 C14(H14), C15(H15), C16(H16), C17(H17), C25(H25), C26(H26), C27(H27)
;
_olex2_submission_special_instructions 'No special instructions were received'
_oxdiff_exptl_absorpt_empirical_details
;
Empirical correction (ABSPACK) includes:
- Absorption correction using spherical harmonics
- Frame scaling
;
_oxdiff_exptl_absorpt_empirical_full_max 1.371
_oxdiff_exptl_absorpt_empirical_full_min 0.756

loop_
_space_group_symop_operation_xyz
'x, y, z'
'-x, y, -z+1/2'
'x+1/2, y+1/2, z'
'-x+1/2, y+1/2, -z+1/2'
'-x, -y, -z'
'x, -y, z-1/2'
'-x+1/2, -y+1/2, -z'
'x+1/2, -y+1/2, z-1/2'

loop_
_atom_site_label
_atom_site_type_symbol
_atom_site_fract_x
_atom_site_fract_y
_atom_site_fract_z
_atom_site_U_iso_or_equiv
_atom_site_adp_type
_atom_site_occupancy
_atom_site_site_symmetry_order
_atom_site_calc_flag
_atom_site_refinement_flags_posn
_atom_site_refinement_flags_adp
_atom_site_refinement_flags_occupancy
_atom_site_disorder_assembly
_atom_site_disorder_group
Eu1 Eu 0.94746(5) 0.12670(3) 0.58774(5) 0.0189(3) Uani 1 1 d . . . . .
Eu2 Eu 0.71270(5) 0.39219(3) 0.62643(5) 0.0253(3) Uani 1 1 d . . . . .
O1W O 0.8262(13) 0.4425(9) 0.6833(18) 0.186(15) Uani 1 1 d . . . . .
H1WA H 0.832628 0.474924 0.734175 0.279 Uiso 1 1 d R U . . .
H1WB H 0.898718 0.445383 0.671686 0.279 Uiso 1 1 d R U . . .
O1 O 0.8100(7) 0.1132(4) 0.5172(6) 0.029(3) Uani 1 1 d . . . . .
O2 O 0.7194(7) 0.0974(4) 0.5760(8) 0.045(4) Uani 1 1 d . . . . .
O2W O 0.7982(8) 0.3620(7) 0.7435(9) 0.092(7) Uani 1 1 d . . . . .
H2WA H 0.838214 0.376664 0.786122 0.138 Uiso 1 1 d R U . . .
H2WB H 0.801605 0.332024 0.760322 0.138 Uiso 1 1 d R U . . .
O3 O 0.6671(7) 0.1265(4) 0.3990(8) 0.038(3) Uani 1 1 d . . . . .
O3W O 1.0226(8) 0.1890(4) 0.6468(9) 0.048(4) Uani 1 1 d . . . . .
H3WA H 1.036286 0.186476 0.696590 0.072 Uiso 1 1 d R U . . .
H3WB H 1.067324 0.189901 0.636213 0.072 Uiso 1 1 d R U . . .
O4W O 1.0650(8) 0.1092(4) 0.6950(8) 0.050(4) Uani 1 1 d . . . . .
H4WA H 1.084854 0.131869 0.719379 0.076 Uiso 1 1 d R U . . .
H4WB H 1.051362 0.094479 0.729241 0.076 Uiso 1 1 d R U . . .
O4 O 0.5527(8) 0.1593(5) 0.3862(11) 0.084(6) Uani 1 1 d . . . . .
O5 O 0.8724(6) 0.1510(4) 0.6675(7) 0.026(3) Uani 1 1 d . . . . .
O6 O 0.8449(9) 0.2039(5) 0.7356(9) 0.070(5) Uani 1 1 d . . . . .
O7 O 0.5941(7) 0.3102(4) 0.4853(7) 0.030(3) Uani 1 1 d . . . . .
O8 O 0.6845(7) 0.3214(4) 0.6014(7) 0.029(3) Uani 1 1 d . . . . .
O9 O 0.5717(6) 0.3961(3) 0.5523(7) 0.021(3) Uani 1 1 d . . . . .
O10 O 0.4513(7) 0.3764(4) 0.4856(7) 0.030(3) Uani 1 1 d . . . . .
O11 O 0.3682(7) 0.3766(4) 0.7787(7) 0.027(3) Uani 1 1 d . . . . .
O12 O 0.3176(8) 0.4395(4) 0.7784(8) 0.043(4) Uani 1 1 d . . . . .
O13 O 0.4766(8) 0.5514(4) 0.5769(8) 0.042(4) Uani 1 1 d . . . . .
O14 O 0.4136(7) 0.5616(4) 0.6604(8) 0.036(4) Uani 1 1 d . . . . .
N1 N 0.6219(16) 0.1859(9) 0.7054(17) 0.077(8) Uani 1 1 d . . . . .
N2 N 0.3711(9) 0.2692(5) 0.6181(9) 0.031(4) Uani 1 1 d . . . . .
N3 N 0.0818(14) 0.2454(8) 0.5613(15) 0.099(9) Uani 1 1 d D . . . .
H3 H 0.036236 0.234523 0.558631 0.119 Uiso 1 1 calc R U . . .
C1 C 0.4061(10) 0.3556(6) 0.6388(10) 0.025(5) Uani 1 1 d . . . . .
C2 C 0.6254(12) 0.1553(7) 0.4189(12) 0.040(6) Uani 1 1 d . . . . .
C3 C 0.4455(11) 0.2833(6) 0.6374(11) 0.032(5) Uani 1 1 d . . . . .
C4 C 0.3256(10) 0.3412(6) 0.6159(11) 0.027(5) Uani 1 1 d . . . . .
H4 H 0.283453 0.360104 0.607400 0.033 Uiso 1 1 calc R U . . .
C5 C 0.6641(10) 0.1839(6) 0.4846(11) 0.026(4) Uani 1 1 d . . . . .
C6 C 0.4425(9) 0.4896(5) 0.6367(10) 0.017(4) Uani 1 1 d . . . . .
C7 C 0.5866(11) 0.2574(6) 0.6955(11) 0.029(5) Uani 1 1 d . . . . .
H7 H 0.604007 0.285045 0.706793 0.034 Uiso 1 1 calc R U . . .
C8 C 0.4644(11) 0.3260(6) 0.6484(10) 0.026(5) Uani 1 1 d . . . . .
H8 H 0.517391 0.334342 0.662560 0.031 Uiso 1 1 calc R U . . .
C9 C 0.6358(9) 0.2242(6) 0.4873(10) 0.022(4) Uani 1 1 d . . . . .
H9 H 0.591012 0.232843 0.448391 0.027 Uiso 1 1 calc R U . . .
C10 C 0.0922(19) 0.2884(9) 0.565(3) 0.19(2) Uani 1 1 d D . . . .
H10 H 0.048624 0.306217 0.558131 0.225 Uiso 1 1 calc R U . . .
C11 C 0.1460(15) 0.2197(9) 0.5620(18) 0.102(11) Uani 1 1 d D . . . .
H11 H 0.139873 0.190979 0.550677 0.122 Uiso 1 1 calc R U . . .
O5W O 0.6956(15) 0.4622(5) 0.5697(11) 0.125(10) Uani 1 1 d . . . . .
H5WA H 0.732662 0.479880 0.531025 0.188 Uiso 1 1 d R U . . .
H5WB H 0.647301 0.489539 0.571704 0.188 Uiso 1 1 d R U . . .
C13 C 0.1677(15) 0.3052(8) 0.579(2) 0.107(14) Uani 1 1 d D . . . .
H13 H 0.173811 0.334438 0.583796 0.128 Uiso 1 1 calc R U . . .
C14 C 0.547(3) 0.1801(10) 0.663(2) 0.113(13) Uani 1 1 d . . . . .
H14 H 0.531501 0.152610 0.647111 0.136 Uiso 1 1 calc R U . . .
C15 C 0.4913(15) 0.2100(8) 0.6402(18) 0.075(9) Uani 1 1 d . . . . .
H15 H 0.439287 0.202902 0.612953 0.090 Uiso 1 1 calc R U . . .
C16 C 0.6398(15) 0.2239(11) 0.7191(15) 0.065(8) Uani 1 1 d . . . . .
H16 H 0.691938 0.230360 0.746801 0.078 Uiso 1 1 calc R U . . .
C17 C 0.2183(12) 0.2388(8) 0.5800(15) 0.073(9) Uani 1 1 d D . . . .
H17 H 0.262231 0.221129 0.588239 0.088 Uiso 1 1 calc R U . . .
C18 C 0.2331(12) 0.2811(7) 0.5872(14) 0.049(6) Uani 1 1 d D . . . .
C19 C 0.3120(10) 0.2967(6) 0.6065(12) 0.033(5) Uani 1 1 d . . . . .
C20 C 0.5115(13) 0.2498(6) 0.6572(13) 0.039(6) Uani 1 1 d . . . . .
C21 C 0.4232(9) 0.4019(6) 0.6445(9) 0.017(4) Uani 1 1 d . . . . .
C22 C 0.3943(9) 0.4290(5) 0.6926(10) 0.017(4) Uani 1 1 d . . . . .
C23 C 0.7656(10) 0.1965(6) 0.6074(10) 0.022(4) Uani 1 1 d . . . . .
C24 C 0.7301(9) 0.1691(5) 0.5451(10) 0.019(4) Uani 1 1 d . . . . .
C25 C 0.7394(10) 0.2376(5) 0.6074(10) 0.020(4) Uani 1 1 d . . . . .
H25 H 0.765395 0.255893 0.647152 0.024 Uiso 1 1 calc R U . . .
C26 C 0.4033(9) 0.4721(5) 0.6875(9) 0.020(4) Uani 1 1 d . . . . .
H26 H 0.383130 0.489927 0.718182 0.024 Uiso 1 1 calc R U . . .
C27 C 0.4741(10) 0.4634(5) 0.5961(10) 0.020(4) Uani 1 1 d . . . . .
H27 H 0.502179 0.474831 0.564489 0.024 Uiso 1 1 calc R U . . .
C28 C 0.4447(11) 0.5373(6) 0.6238(11) 0.030(5) Uani 1 1 d . . . . .
C29 C 0.6483(11) 0.2972(6) 0.5420(12) 0.029(5) Uani 1 1 d . . . . .
C30 C 0.8313(12) 0.1832(7) 0.6748(11) 0.037(5) Uani 1 1 d . . . . .
C31 C 0.4671(9) 0.4197(6) 0.5986(9) 0.018(4) Uani 1 1 d . . . . .
C32 C 0.7535(10) 0.1226(5) 0.5472(9) 0.019(4) Uani 1 1 d . . . . .
C33 C 0.6716(9) 0.2525(6) 0.5460(9) 0.020(4) Uani 1 1 d . . . . .
C34 C 0.3570(10) 0.4138(6) 0.7537(9) 0.021(4) Uani 1 1 d . . . . .
C35 C 0.4979(10) 0.3941(6) 0.5424(11) 0.024(4) Uani 1 1 d . . . . .

loop_
_atom_site_aniso_label
_atom_site_aniso_U_11
_atom_site_aniso_U_22
_atom_site_aniso_U_33
_atom_site_aniso_U_23
_atom_site_aniso_U_13
_atom_site_aniso_U_12
Eu1 0.0268(5) 0.0152(5) 0.0165(5) 0.0013(5) 0.0093(4) 0.0052(4)
Eu2 0.0300(5) 0.0271(6) 0.0220(5) -0.0057(5) 0.0128(4) 0.0022(5)
O1W 0.123(18) 0.23(3) 0.23(3) -0.17(3) 0.10(2) -0.09(2)
O1 0.040(7) 0.038(9) 0.009(6) -0.001(6) 0.007(6) 0.013(7)
O2 0.047(8) 0.044(10) 0.057(10) 0.007(8) 0.034(8) -0.009(7)
O2W 0.049(10) 0.18(2) 0.043(11) 0.020(13) 0.009(8) 0.035(12)
O3 0.040(8) 0.035(8) 0.043(9) -0.014(7) 0.019(7) -0.004(7)
O3W 0.049(9) 0.038(10) 0.047(10) -0.005(8) -0.002(7) -0.006(7)
O4W 0.074(10) 0.030(9) 0.032(9) -0.007(8) -0.008(7) -0.013(8)
O4 0.043(9) 0.081(14) 0.106(16) -0.055(12) -0.014(10) 0.031(10)
O5 0.030(7) 0.026(8) 0.024(7) -0.001(6) 0.011(6) 0.010(6)
O6 0.083(11) 0.055(11) 0.044(11) -0.022(9) -0.023(9) 0.041(9)
O7 0.029(7) 0.029(8) 0.025(8) 0.008(7) -0.001(6) 0.020(6)
O8 0.043(8) 0.017(7) 0.028(8) 0.003(7) 0.011(6) 0.013(6)
O9 0.029(7) 0.011(7) 0.027(7) 0.009(6) 0.014(6) 0.013(6)
O10 0.031(7) 0.041(9) 0.024(8) 0.001(7) 0.013(6) -0.005(7)
O11 0.039(7) 0.027(8) 0.019(7) 0.006(7) 0.014(6) 0.006(7)
O12 0.062(9) 0.033(9) 0.053(10) 0.026(7) 0.048(8) 0.021(7)
O13 0.083(10) 0.021(8) 0.039(9) 0.010(7) 0.046(8) 0.008(7)
O14 0.054(9) 0.013(7) 0.049(10) 0.000(7) 0.027(8) 0.012(7)
N1 0.095(19) 0.066(19) 0.08(2) 0.007(17) 0.043(17) 0.007(17)
N2 0.027(9) 0.025(10) 0.037(10) 0.005(9) 0.003(8) -0.003(8)
N3 0.083(17) 0.10(2) 0.13(3) 0.013(19) 0.056(18) -0.015(16)
C1 0.028(11) 0.025(11) 0.031(11) 0.005(9) 0.020(9) 0.005(9)
C2 0.039(13) 0.046(15) 0.040(13) 0.001(12) 0.019(11) 0.012(12)
C3 0.047(13) 0.029(13) 0.025(11) 0.013(10) 0.021(10) 0.005(11)
C4 0.029(10) 0.016(11) 0.041(12) -0.003(10) 0.017(9) -0.014(9)
C5 0.027(10) 0.022(12) 0.027(11) 0.000(10) 0.007(9) 0.002(9)
C6 0.012(9) 0.014(10) 0.026(10) -0.001(9) 0.006(8) -0.007(8)
C7 0.026(11) 0.030(12) 0.036(12) 0.012(10) 0.019(10) 0.020(10)
C8 0.039(11) 0.024(11) 0.024(11) 0.011(10) 0.025(9) 0.005(10)
C9 0.009(8) 0.029(12) 0.024(10) -0.008(10) -0.002(7) -0.004(9)
C10 0.28(6) 0.05(3) 0.25(6) -0.01(3) 0.09(5) 0.05(3)
C11 0.13(3) 0.09(3) 0.10(3) -0.02(2) 0.05(2) -0.01(2)
O5W 0.30(3) 0.042(12) 0.083(16) -0.015(11) 0.13(2) -0.025(15)
C13 0.060(19) 0.06(2) 0.21(4) -0.02(2) 0.04(2) -0.058(17)
C14 0.20(4) 0.04(2) 0.09(3) -0.03(2) 0.03(3) -0.01(3)
C15 0.068(17) 0.022(15) 0.13(3) 0.000(17) 0.015(18) 0.025(14)
C16 0.062(17) 0.09(2) 0.048(17) 0.003(18) 0.026(14) 0.018(19)
C17 0.022(13) 0.11(3) 0.08(2) 0.005(19) 0.008(13) -0.036(15)
C18 0.037(13) 0.049(16) 0.060(17) 0.007(14) 0.012(12) -0.018(13)
C19 0.023(10) 0.024(12) 0.052(14) -0.007(11) 0.012(10) -0.010(10)
C20 0.061(15) 0.017(12) 0.049(15) 0.002(11) 0.031(13) 0.007(12)
C21 0.012(8) 0.021(12) 0.014(9) -0.001(8) -0.003(7) -0.006(8)
C22 0.023(9) 0.010(10) 0.020(10) 0.003(9) 0.009(8) 0.007(8)
C23 0.033(11) 0.023(11) 0.012(10) -0.003(9) 0.008(8) 0.010(9)
C24 0.015(9) 0.016(10) 0.030(11) 0.005(9) 0.013(8) 0.004(8)
C25 0.037(11) 0.009(10) 0.014(10) -0.011(8) 0.009(8) -0.002(9)
C26 0.031(10) 0.020(11) 0.011(9) 0.004(9) 0.010(8) 0.010(9)
C27 0.034(10) 0.003(9) 0.035(12) 0.003(9) 0.028(9) -0.004(8)
C28 0.040(12) 0.028(12) 0.027(11) -0.007(10) 0.019(10) -0.014(10)
C29 0.036(12) 0.024(12) 0.039(13) 0.005(11) 0.028(11) 0.007(10)
C30 0.060(14) 0.035(14) 0.013(11) -0.005(11) 0.008(10) -0.003(12)
C31 0.019(9) 0.026(11) 0.016(10) 0.008(9) 0.015(8) 0.005(8)
C32 0.036(11) 0.012(10) 0.010(9) 0.006(8) 0.008(8) 0.002(9)
C33 0.027(10) 0.024(11) 0.008(9) 0.008(9) 0.006(8) 0.016(9)
C34 0.025(10) 0.030(12) 0.010(9) 0.004(9) 0.008(8) 0.011(9)
C35 0.025(10) 0.025(12) 0.023(11) 0.024(10) 0.008(9) 0.014(10)

loop_
_atom_type_symbol
_atom_type_description
_atom_type_scat_dispersion_real
_atom_type_scat_dispersion_imag
_atom_type_scat_source
C C 0.0033 0.0016 'International Tables Vol C Tables 4.2.6.8 and 6.1.1.4'
H H 0.0000 0.0000 'International Tables Vol C Tables 4.2.6.8 and 6.1.1.4'
Eu Eu -0.1578 3.6682 'International Tables Vol C Tables 4.2.6.8 and 6.1.1.4'
N N 0.0061 0.0033 'International Tables Vol C Tables 4.2.6.8 and 6.1.1.4'
O O 0.0106 0.0060 'International Tables Vol C Tables 4.2.6.8 and 6.1.1.4'

loop_
_geom_angle_atom_site_label_1
_geom_angle_atom_site_label_2
_geom_angle_atom_site_label_3
_geom_angle
_geom_angle_site_symmetry_1
_geom_angle_site_symmetry_3
_geom_angle_publ_flag
O1 Eu1 Eu2 34.3(2) . 7_656 ?
O1 Eu1 O3W 134.7(4) . . ?
O1 Eu1 O4W 149.3(4) . . ?
O1 Eu1 O9 66.9(3) . 7_656 ?
O1 Eu1 O10 118.1(4) . 7_656 ?
O1 Eu1 O13 89.3(4) . 3_545 ?
O1 Eu1 O14 77.5(4) . 3_545 ?
O1 Eu1 C28 82.3(5) . 3_545 ?
O1 Eu1 C35 93.0(5) . 7_656 ?
O3W Eu1 Eu2 131.6(3) . 7_656 ?
O3W Eu1 O4W 67.2(5) . . ?
O3W Eu1 O9 123.9(4) . 7_656 ?
O3W Eu1 O10 83.3(5) . 7_656 ?
O3W Eu1 O13 136.0(5) . 3_545 ?
O3W Eu1 O14 126.5(5) . 3_545 ?
O3W Eu1 C28 137.0(5) . 3_545 ?
O3W Eu1 C35 105.9(5) . 7_656 ?
O4W Eu1 Eu2 154.1(3) . 7_656 ?
O4W Eu1 O9 123.7(4) . 7_656 ?
O4W Eu1 O10 80.9(4) . 7_656 ?
O4W Eu1 O13 72.3(5) . 3_545 ?
O4W Eu1 O14 71.8(4) . 3_545 ?
O4W Eu1 C28 70.6(5) . 3_545 ?
O4W Eu1 C35 100.8(5) . 7_656 ?
O5 Eu1 Eu2 105.6(3) . 7_656 ?
O5 Eu1 O1 74.0(4) . . ?
O5 Eu1 O3W 78.4(5) . . ?
O5 Eu1 O4W 95.0(4) . . ?
O5 Eu1 O7 85.9(4) . 7_656 ?
O5 Eu1 O9 139.7(4) . 7_656 ?
O5 Eu1 O10 161.4(4) . 7_656 ?
O5 Eu1 O13 122.3(4) . 3_545 ?
O5 Eu1 O14 72.4(4) . 3_545 ?
O5 Eu1 C28 97.6(4) . 3_545 ?
O5 Eu1 C35 164.1(4) . 7_656 ?
O7 Eu1 Eu2 65.6(3) 7_656 7_656 ?
O7 Eu1 O1 76.0(4) 7_656 . ?
O7 Eu1 O3W 66.7(4) 7_656 . ?
O7 Eu1 O4W 132.7(4) 7_656 . ?
O7 Eu1 O9 76.1(4) 7_656 7_656 ?
O7 Eu1 O10 83.8(4) 7_656 7_656 ?
O7 Eu1 O13 143.6(4) 7_656 3_545 ?
O7 Eu1 O14 149.5(4) 7_656 3_545 ?
O7 Eu1 C28 156.3(5) 7_656 3_545 ?
O7 Eu1 C35 82.1(4) 7_656 7_656 ?
O9 Eu1 Eu2 34.1(2) 7_656 7_656 ?
O9 Eu1 O14 106.9(4) 7_656 3_545 ?
O9 Eu1 C28 86.6(4) 7_656 3_545 ?
O9 Eu1 C35 26.1(4) 7_656 7_656 ?
O10 Eu1 Eu2 84.1(3) 7_656 7_656 ?
O10 Eu1 O9 51.5(4) 7_656 7_656 ?
O10 Eu1 O14 122.4(4) 7_656 3_545 ?
O10 Eu1 C28 98.1(4) 7_656 3_545 ?
O10 Eu1 C35 25.7(4) 7_656 7_656 ?
O13 Eu1 Eu2 83.4(3) 3_545 7_656 ?
O13 Eu1 O9 67.5(4) 3_545 7_656 ?
O13 Eu1 O10 73.9(4) 3_545 7_656 ?
O13 Eu1 O14 50.0(4) 3_545 3_545 ?
O13 Eu1 C28 24.7(4) 3_545 3_545 ?
O13 Eu1 C35 65.4(4) 3_545 7_656 ?
O14 Eu1 Eu2 99.4(3) 3_545 7_656 ?
O14 Eu1 C28 25.3(4) 3_545 3_545 ?
O14 Eu1 C35 114.4(4) 3_545 7_656 ?
C28 Eu1 Eu2 91.0(4) 3_545 7_656 ?
C35 Eu1 Eu2 59.9(4) 7_656 7_656 ?
C35 Eu1 C28 89.5(5) 7_656 3_545 ?
O1W Eu2 Eu1 135.8(8) . 7_656 ?
O1W Eu2 O11 112.2(6) . 2_656 ?
O1W Eu2 C34 90.4(6) . 2_656 ?
O1 Eu2 Eu1 32.9(3) 7_656 7_656 ?
O1 Eu2 O1W 109.3(7) 7_656 . ?
O1 Eu2 O11 136.2(4) 7_656 2_656 ?
O1 Eu2 C34 145.3(4) 7_656 2_656 ?
O2W Eu2 Eu1 148.2(5) . 7_656 ?
O2W Eu2 O1W 71.1(10) . . ?
O2W Eu2 O1 138.6(5) . 7_656 ?
O2W Eu2 O9 140.5(5) . . ?
O2W Eu2 O11 70.5(4) . 2_656 ?
O2W Eu2 O12 80.6(6) . 2_656 ?
O2W Eu2 O5W 134.7(8) . . ?
O2W Eu2 C34 74.2(5) . 2_656 ?
O3 Eu2 Eu1 100.8(3) 7_656 7_656 ?
O3 Eu2 O1W 65.8(6) 7_656 . ?
O3 Eu2 O1 70.4(4) 7_656 7_656 ?
O3 Eu2 O2W 72.9(5) 7_656 . ?
O3 Eu2 O9 136.5(4) 7_656 . ?
O3 Eu2 O11 141.3(4) 7_656 2_656 ?
O3 Eu2 O12 132.7(4) 7_656 2_656 ?
O3 Eu2 O5W 98.9(6) 7_656 . ?
O3 Eu2 C34 144.2(5) 7_656 2_656 ?
O8 Eu2 Eu1 68.0(3) . 7_656 ?
O8 Eu2 O1W 142.2(7) . . ?
O8 Eu2 O1 76.8(4) . 7_656 ?
O8 Eu2 O2W 80.2(6) . . ?
O8 Eu2 O3 82.7(4) . 7_656 ?
O8 Eu2 O9 79.5(4) . . ?
O8 Eu2 O11 79.3(4) . 2_656 ?
O8 Eu2 O12 130.6(4) . 2_656 ?
O8 Eu2 O5W 144.2(6) . . ?
O8 Eu2 C34 105.3(5) . 2_656 ?
O9 Eu2 Eu1 35.7(2) . 7_656 ?
O9 Eu2 O1W 138.0(8) . . ?
O9 Eu2 O1 67.1(4) . 7_656 ?
O9 Eu2 O11 72.8(4) . 2_656 ?
O9 Eu2 C34 79.1(4) . 2_656 ?
O11 Eu2 Eu1 103.7(3) 2_656 7_656 ?
O11 Eu2 C34 26.0(4) 2_656 2_656 ?
O12 Eu2 Eu1 121.2(3) 2_656 7_656 ?
O12 Eu2 O1W 68.8(5) 2_656 . ?
O12 Eu2 O1 139.8(4) 2_656 7_656 ?
O12 Eu2 O9 87.6(4) 2_656 . ?
O12 Eu2 O11 51.4(4) 2_656 2_656 ?
O12 Eu2 C34 25.4(4) 2_656 2_656 ?
O5W Eu2 Eu1 76.7(5) . 7_656 ?
O5W Eu2 O1W 65.2(10) . . ?
O5W Eu2 O1 70.4(5) . 7_656 ?
O5W Eu2 O9 75.1(7) . . ?
O5W Eu2 O11 115.6(5) . 2_656 ?
O5W Eu2 O12 73.2(5) . 2_656 ?
O5W Eu2 C34 94.2(5) . 2_656 ?
C34 Eu2 Eu1 114.6(3) 2_656 7_656 ?
Eu2 O1W H1WA 130.5 . . ?
Eu2 O1W H1WB 130.4 . . ?
H1WA O1W H1WB 99.1 . . ?
Eu1 O1 Eu2 112.8(4) . 7_656 ?
C32 O1 Eu1 120.7(10) . . ?
C32 O1 Eu2 122.5(10) . 7_656 ?
Eu2 O2W H2WA 128.0 . . ?
Eu2 O2W H2WB 127.9 . . ?
H2WA O2W H2WB 104.1 . . ?
C2 O3 Eu2 147.9(13) . 7_656 ?
Eu1 O3W H3WA 109.3 . . ?
Eu1 O3W H3WB 110.2 . . ?
H3WA O3W H3WB 103.9 . . ?
Eu1 O4W H4WA 109.8 . . ?
Eu1 O4W H4WB 109.9 . . ?
H4WA O4W H4WB 104.0 . . ?
C30 O5 Eu1 139.5(11) . . ?
C29 O7 Eu1 140.1(13) . 7_656 ?
C29 O8 Eu2 138.3(12) . . ?
Eu2 O9 Eu1 110.2(4) . 7_656 ?
C35 O9 Eu1 90.8(10) . 7_656 ?
C35 O9 Eu2 155.6(11) . . ?
C35 O10 Eu1 93.0(9) . 7_656 ?
C34 O11 Eu2 90.0(9) . 2_656 ?
C34 O12 Eu2 96.3(11) . 2_656 ?
C28 O13 Eu1 98.7(11) . 3_455 ?
C28 O14 Eu1 91.2(11) . 3_455 ?
C16 N1 C14 113(3) . . ?
C19 N2 C3 119.3(16) . . ?
C10 N3 H3 120.6 . . ?
C10 N3 C11 119(2) . . ?
C11 N3 H3 120.6 . . ?
C4 C1 C21 119.8(15) . . ?
C8 C1 C4 117.6(18) . . ?
C8 C1 C21 122.5(15) . . ?
O3 C2 C5 119.2(18) . . ?
O4 C2 O3 122(2) . . ?
O4 C2 C5 118.8(18) . . ?
N2 C3 C8 122.6(18) . . ?
N2 C3 C20 116.8(18) . . ?
C8 C3 C20 120.2(18) . . ?
C1 C4 H4 121.1 . . ?
C19 C4 C1 117.8(16) . . ?
C19 C4 H4 121.1 . . ?
C9 C5 C2 120.4(17) . . ?
C9 C5 C24 120.0(17) . . ?
C24 C5 C2 119.6(17) . . ?
C26 C6 C28 121.7(14) . . ?
C27 C6 C26 118.2(16) . . ?
C27 C6 C28 119.9(14) . . ?
C16 C7 H7 119.9 . . ?
C20 C7 H7 119.9 . . ?
C20 C7 C16 120(2) . . ?
C1 C8 C3 120.6(18) . . ?
C1 C8 H8 119.7 . . ?
C3 C8 H8 119.7 . . ?
C5 C9 H9 118.7 . . ?
C5 C9 C33 122.5(17) . . ?
C33 C9 H9 118.7 . . ?
N3 C10 H10 120.1 . . ?
N3 C10 C13 120(3) . . ?
C13 C10 H10 120.1 . . ?
N3 C11 H11 121.8 . . ?
C17 C11 N3 116(2) . . ?
C17 C11 H11 121.8 . . ?
Eu2 O5W H5WA 129.7 . . ?
Eu2 O5W H5WB 129.6 . . ?
H5WA O5W H5WB 100.7 . . ?
C10 C13 H13 118.6 . . ?
C18 C13 C10 123(2) . . ?
C18 C13 H13 118.6 . . ?
N1 C14 H14 116.8 . . ?
C15 C14 N1 126(3) . . ?
C15 C14 H14 116.8 . . ?
C14 C15 H15 120.6 . . ?
C20 C15 C14 119(3) . . ?
C20 C15 H15 120.6 . . ?
N1 C16 C7 124(3) . . ?
N1 C16 H16 117.9 . . ?
C7 C16 H16 117.9 . . ?
C11 C17 H17 116.6 . . ?
C11 C17 C18 127(2) . . ?
C18 C17 H17 116.6 . . ?
C13 C18 C17 114(2) . . ?
C13 C18 C19 125(2) . . ?
C17 C18 C19 121(2) . . ?
N2 C19 C4 122.1(16) . . ?
N2 C19 C18 118.5(18) . . ?
C18 C19 C4 119.4(17) . . ?
C7 C20 C3 124.8(19) . . ?
C15 C20 C3 118(2) . . ?
C15 C20 C7 117(2) . . ?
C22 C21 C1 122.3(13) . . ?
C31 C21 C1 119.2(14) . . ?
C31 C21 C22 118.4(16) . . ?
C21 C22 C34 124.3(15) . . ?
C26 C22 C21 119.2(14) . . ?
C26 C22 C34 116.4(14) . . ?
C24 C23 C30 122.6(17) . . ?
C25 C23 C24 120.6(16) . . ?
C25 C23 C30 116.8(17) . . ?
C5 C24 C32 119.4(16) . . ?
C23 C24 C5 118.8(16) . . ?
C23 C24 C32 121.2(16) . . ?
C23 C25 H25 119.8 . . ?
C23 C25 C33 120.5(16) . . ?
C33 C25 H25 119.8 . . ?
C6 C26 H26 119.3 . . ?
C22 C26 C6 121.3(15) . . ?
C22 C26 H26 119.3 . . ?
C6 C27 H27 118.4 . . ?
C6 C27 C31 123.2(14) . . ?
C31 C27 H27 118.4 . . ?
O13 C28 Eu1 56.6(9) . 3_455 ?
O13 C28 O14 120.1(18) . . ?
O13 C28 C6 120.1(16) . . ?
O14 C28 Eu1 63.5(10) . 3_455 ?
O14 C28 C6 119.8(15) . . ?
C6 C28 Eu1 176.0(12) . 3_455 ?
O7 C29 O8 123.0(18) . . ?
O7 C29 C33 119.7(19) . . ?
O8 C29 C33 117.2(17) . . ?
O5 C30 C23 118.3(17) . . ?
O6 C30 O5 122.9(19) . . ?
O6 C30 C23 118.8(19) . . ?
C21 C31 C35 122.9(16) . . ?
C27 C31 C21 119.2(14) . . ?
C27 C31 C35 117.2(13) . . ?
O1 C32 C24 116.4(14) . . ?
O2 C32 O1 124.6(16) . . ?
O2 C32 C24 119.0(15) . . ?
C9 C33 C25 117.5(16) . . ?
C9 C33 C29 121.7(16) . . ?
C25 C33 C29 120.4(17) . . ?
O11 C34 Eu2 64.0(8) . 2_656 ?
O11 C34 C22 120.2(14) . . ?
O12 C34 Eu2 58.3(8) . 2_656 ?
O12 C34 O11 122.3(15) . . ?
O12 C34 C22 117.5(16) . . ?
C22 C34 Eu2 175.2(13) . 2_656 ?
O9 C35 Eu1 63.0(9) . 7_656 ?
O9 C35 C31 115.8(17) . . ?
O10 C35 Eu1 61.3(9) . 7_656 ?
O10 C35 O9 122.8(16) . . ?
O10 C35 C31 120.9(15) . . ?
C31 C35 Eu1 160.5(12) . 7_656 ?

loop_
_geom_bond_atom_site_label_1
_geom_bond_atom_site_label_2
_geom_bond_distance
_geom_bond_site_symmetry_2
_geom_bond_publ_flag
Eu1 Eu2 4.1021(14) 7_656 ?
Eu1 O1 2.418(12) . ?
Eu1 O3W 2.436(13) . ?
Eu1 O4W 2.445(13) . ?
Eu1 O5 2.348(10) . ?
Eu1 O7 2.384(12) 7_656 ?
Eu1 O9 2.550(11) 7_656 ?
Eu1 O10 2.513(10) 7_656 ?
Eu1 O13 2.455(12) 3_545 ?
Eu1 O14 2.601(12) 3_545 ?
Eu1 C28 2.905(19) 3_545 ?
Eu1 C35 2.862(17) 7_656 ?
Eu2 O1W 2.52(2) . ?
Eu2 O1 2.506(11) 7_656 ?
Eu2 O2W 2.401(16) . ?
Eu2 O3 2.366(12) 7_656 ?
Eu2 O8 2.308(13) . ?
Eu2 O9 2.452(11) . ?
Eu2 O11 2.573(10) 2_656 ?
Eu2 O12 2.450(11) 2_656 ?
Eu2 O5W 2.420(18) . ?
Eu2 C34 2.862(15) 2_656 ?
O1W H1WA 1.3576 . ?
O1W H1WB 1.3551 . ?
O1 C32 1.299(18) . ?
O2 C32 1.204(18) . ?
O2W H2WA 0.9911 . ?
O2W H2WB 0.9929 . ?
O3 C2 1.29(2) . ?
O3W H3WA 0.8619 . ?
O3W H3WB 0.8623 . ?
O4W H4WA 0.8600 . ?
O4W H4WB 0.8604 . ?
O4 C2 1.25(2) . ?
O5 C30 1.28(2) . ?
O6 C30 1.24(2) . ?
O7 C29 1.25(2) . ?
O8 C29 1.32(2) . ?
O9 C35 1.261(18) . ?
O10 C35 1.24(2) . ?
O11 C34 1.255(19) . ?
O12 C34 1.235(19) . ?
O13 C28 1.229(19) . ?
O14 C28 1.24(2) . ?
N1 C14 1.33(4) . ?
N1 C16 1.25(3) . ?
N2 C3 1.33(2) . ?
N2 C19 1.32(2) . ?
N3 H3 0.8600 . ?
N3 C10 1.371(18) . ?
N3 C11 1.390(17) . ?
C1 C4 1.43(2) . ?
C1 C8 1.36(2) . ?
C1 C21 1.49(2) . ?
C2 C5 1.49(3) . ?
C3 C8 1.39(2) . ?
C3 C20 1.53(3) . ?
C4 H4 0.9300 . ?
C4 C19 1.43(2) . ?
C5 C9 1.37(2) . ?
C5 C24 1.42(2) . ?
C6 C26 1.41(2) . ?
C6 C27 1.33(2) . ?
C6 C28 1.53(2) . ?
C7 H7 0.9300 . ?
C7 C16 1.39(3) . ?
C7 C20 1.32(3) . ?
C8 H8 0.9300 . ?
C9 H9 0.9300 . ?
C9 C33 1.39(2) . ?
C10 H10 0.9300 . ?
C10 C13 1.384(19) . ?
C11 H11 0.9300 . ?
C11 C17 1.358(17) . ?
O5W H5WA 1.2209 . ?
O5W H5WB 1.2202 . ?
C13 H13 0.9300 . ?
C13 C18 1.354(17) . ?
C14 H14 0.9300 . ?
C14 C15 1.33(4) . ?
C15 H15 0.9300 . ?
C15 C20 1.32(3) . ?
C16 H16 0.9300 . ?
C17 H17 0.9300 . ?
C17 C18 1.361(17) . ?
C18 C19 1.42(2) . ?
C21 C22 1.42(2) . ?
C21 C31 1.41(2) . ?
C22 C26 1.38(2) . ?
C22 C34 1.51(2) . ?
C23 C24 1.41(2) . ?
C23 C25 1.38(2) . ?
C23 C30 1.47(3) . ?
C24 C32 1.52(2) . ?
C25 H25 0.9300 . ?
C25 C33 1.45(2) . ?
C26 H26 0.9300 . ?
C27 H27 0.9300 . ?
C27 C31 1.39(2) . ?
C29 C33 1.47(2) . ?
C31 C35 1.52(2) . ?

loop_
_geom_torsion_atom_site_label_1
_geom_torsion_atom_site_label_2
_geom_torsion_atom_site_label_3
_geom_torsion_atom_site_label_4
_geom_torsion
_geom_torsion_site_symmetry_1
_geom_torsion_site_symmetry_2
_geom_torsion_site_symmetry_3
_geom_torsion_site_symmetry_4
_geom_torsion_publ_flag
Eu1 O1 C32 O2 -102.2(19) . . . . ?
Eu1 O1 C32 C24 77.9(16) . . . . ?
Eu1 O5 C30 O6 -123.9(19) . . . . ?
Eu1 O5 C30 C23 55(3) . . . . ?
Eu1 O7 C29 O8 32(3) 7_656 . . . ?
Eu1 O7 C29 C33 -151.4(13) 7_656 . . . ?
Eu1 O9 C35 O10 13.9(18) 7_656 . . . ?
Eu1 O9 C35 C31 -158.3(13) 7_656 . . . ?
Eu1 O10 C35 O9 -14.1(18) 7_656 . . . ?
Eu1 O10 C35 C31 157.7(14) 7_656 . . . ?
Eu1 O13 C28 O14 -2(2) 3_455 . . . ?
Eu1 O13 C28 C6 177.2(14) 3_455 . . . ?
Eu1 O14 C28 O13 2(2) 3_455 . . . ?
Eu1 O14 C28 C6 -177.3(15) 3_455 . . . ?
Eu2 O1 C32 O2 102.0(18) 7_656 . . . ?
Eu2 O1 C32 C24 -77.9(17) 7_656 . . . ?
Eu2 O3 C2 O4 138(2) 7_656 . . . ?
Eu2 O3 C2 C5 -44(3) 7_656 . . . ?
Eu2 O8 C29 O7 -27(2) . . . . ?
Eu2 O8 C29 C33 156.4(11) . . . . ?
Eu2 O9 C35 Eu1 -150(3) . . . 7_656 ?
Eu2 O9 C35 O10 -136(2) . . . . ?
Eu2 O9 C35 C31 51(3) . . . . ?
Eu2 O11 C34 O12 -0.9(18) 2_656 . . . ?
Eu2 O11 C34 C22 177.4(15) 2_656 . . . ?
Eu2 O12 C34 O11 0.9(19) 2_656 . . . ?
Eu2 O12 C34 C22 -177.4(13) 2_656 . . . ?
O3 C2 C5 C9 151.6(17) . . . . ?
O3 C2 C5 C24 -29(3) . . . . ?
O4 C2 C5 C9 -30(3) . . . . ?
O4 C2 C5 C24 149(2) . . . . ?
O7 C29 C33 C9 1(2) . . . . ?
O7 C29 C33 C25 174.0(14) . . . . ?
O8 C29 C33 C9 178.5(14) . . . . ?
O8 C29 C33 C25 -9(2) . . . . ?
N1 C14 C15 C20 4(5) . . . . ?
N2 C3 C8 C1 -1(3) . . . . ?
N2 C3 C20 C7 -162.2(19) . . . . ?
N2 C3 C20 C15 12(3) . . . . ?
N3 C10 C13 C18 3(7) . . . . ?
N3 C11 C17 C18 -10(4) . . . . ?
C1 C4 C19 N2 0(3) . . . . ?
C1 C4 C19 C18 177.3(18) . . . . ?
C1 C21 C22 C26 -171.5(15) . . . . ?
C1 C21 C22 C34 12(3) . . . . ?
C1 C21 C31 C27 171.5(16) . . . . ?
C1 C21 C31 C35 0(2) . . . . ?
C2 C5 C9 C33 -177.7(16) . . . . ?
C2 C5 C24 C23 -179.3(15) . . . . ?
C2 C5 C24 C32 -8(2) . . . . ?
C3 N2 C19 C4 -2(3) . . . . ?
C3 N2 C19 C18 -179.0(19) . . . . ?
C4 C1 C8 C3 -1(2) . . . . ?
C4 C1 C21 C22 57(2) . . . . ?
C4 C1 C21 C31 -120.6(17) . . . . ?
C5 C9 C33 C25 -2(2) . . . . ?
C5 C9 C33 C29 170.6(15) . . . . ?
C5 C24 C32 O1 96.6(18) . . . . ?
C5 C24 C32 O2 -83(2) . . . . ?
C6 C27 C31 C21 2(3) . . . . ?
C6 C27 C31 C35 173.1(17) . . . . ?
C8 C1 C4 C19 1(2) . . . . ?
C8 C1 C21 C22 -128.5(18) . . . . ?
C8 C1 C21 C31 54(2) . . . . ?
C8 C3 C20 C7 11(3) . . . . ?
C8 C3 C20 C15 -175(2) . . . . ?
C9 C5 C24 C23 0(2) . . . . ?
C9 C5 C24 C32 171.5(15) . . . . ?
C10 N3 C11 C17 11(5) . . . . ?
C10 C13 C18 C17 0(5) . . . . ?
C10 C13 C18 C19 -176(4) . . . . ?
C11 N3 C10 C13 -8(6) . . . . ?
C11 C17 C18 C13 4(4) . . . . ?
C11 C17 C18 C19 180(3) . . . . ?
C13 C18 C19 N2 175(3) . . . . ?
C13 C18 C19 C4 -3(4) . . . . ?
C14 N1 C16 C7 3(4) . . . . ?
C14 C15 C20 C3 -175(3) . . . . ?
C14 C15 C20 C7 0(4) . . . . ?
C16 N1 C14 C15 -5(5) . . . . ?
C16 C7 C20 C3 171.9(18) . . . . ?
C16 C7 C20 C15 -3(3) . . . . ?
C17 C18 C19 N2 -1(3) . . . . ?
C17 C18 C19 C4 -178(2) . . . . ?
C19 N2 C3 C8 2(3) . . . . ?
C19 N2 C3 C20 174.6(17) . . . . ?
C20 C3 C8 C1 -173.1(16) . . . . ?
C20 C7 C16 N1 1(4) . . . . ?
C21 C1 C4 C19 176.2(15) . . . . ?
C21 C1 C8 C3 -175.6(15) . . . . ?
C21 C22 C26 C6 -2(3) . . . . ?
C21 C22 C34 O11 19(3) . . . . ?
C21 C22 C34 O12 -163.1(17) . . . . ?
C21 C31 C35 Eu1 154(3) . . . 7_656 ?
C21 C31 C35 O9 -124.0(17) . . . . ?
C21 C31 C35 O10 64(2) . . . . ?
C22 C21 C31 C27 -6(2) . . . . ?
C22 C21 C31 C35 -177.2(16) . . . . ?
C23 C24 C32 O1 -92.1(18) . . . . ?
C23 C24 C32 O2 88(2) . . . . ?
C23 C25 C33 C9 -1(2) . . . . ?
C23 C25 C33 C29 -174.2(14) . . . . ?
C24 C5 C9 C33 3(2) . . . . ?
C24 C23 C25 C33 4(2) . . . . ?
C24 C23 C30 O5 20(3) . . . . ?
C24 C23 C30 O6 -160.3(18) . . . . ?
C25 C23 C24 C5 -3(2) . . . . ?
C25 C23 C24 C32 -174.8(14) . . . . ?
C25 C23 C30 O5 -159.6(16) . . . . ?
C25 C23 C30 O6 20(3) . . . . ?
C26 C6 C27 C31 3(3) . . . . ?
C26 C6 C28 O13 -177.1(17) . . . . ?
C26 C6 C28 O14 2(3) . . . . ?
C26 C22 C34 O11 -158.2(16) . . . . ?
C26 C22 C34 O12 20(2) . . . . ?
C27 C6 C26 C22 -3(3) . . . . ?
C27 C6 C28 O13 -1(3) . . . . ?
C27 C6 C28 O14 178.3(17) . . . . ?
C27 C31 C35 Eu1 -17(5) . . . 7_656 ?
C27 C31 C35 O9 65(2) . . . . ?
C27 C31 C35 O10 -107(2) . . . . ?
C28 C6 C26 C22 173.0(16) . . . . ?
C28 C6 C27 C31 -173.0(16) . . . . ?
C30 C23 C24 C5 176.5(15) . . . . ?
C30 C23 C24 C32 5(2) . . . . ?
C30 C23 C25 C33 -175.9(15) . . . . ?
C31 C21 C22 C26 6(2) . . . . ?
C31 C21 C22 C34 -170.5(15) . . . . ?
C34 C22 C26 C6 175.3(15) . . . . ?
